data_2312533
loop_
_publ_author_name
'Ben, Anna'
'Hoelm, Marta'
'Ch&#x119;ci&#x144;ska, Lilianna'

_publ_section_title
;
 Supramolecular architectures in multicomponent crystals of
 imidazole-based drugs and trithiocyanuric acid.
;
_journal_coeditor_code AW5087
_journal_issue 4
_journal_name_full 'Acta crystallographica Section B, Structural science, crystal engineering and materials'
_journal_page_first 294
_journal_page_last 304
_journal_paper_doi 10.1107/S2052520624005055
_journal_volume 80
_journal_year 2024
_chemical_formula_moiety 'C6 H9 N3 O3, C3 H3 N3 S3'
_chemical_formula_sum 'C9 H12 N6 O3 S3'
_chemical_formula_weight 348.43
_space_group_crystal_system monoclinic
_space_group_IT_number 14
_space_group_name_Hall '-P 2ybc'
_space_group_name_H-M_alt 'P 1 21/c 1'
_atom_sites_solution_hydrogens mixed
_atom_sites_solution_primary direct
_audit_creation_method SHELXL-2019/2
_cell_angle_alpha 90
_cell_angle_beta 91.4570(10)
_cell_angle_gamma 90
_cell_formula_units_Z 4
_cell_length_a 14.49140(10)
_cell_length_b 5.19240(10)
_cell_length_c 19.88630(10)
_cell_measurement_reflns_used 19722
_cell_measurement_temperature 293(2)
_cell_measurement_theta_max 76.7480
_cell_measurement_theta_min 3.0410
_cell_volume 1495.86(3)
_computing_cell_refinement 'CrysAlisPro 1.171.42.57a (Rigaku OD, 2022)'
_computing_data_collection 'CrysAlisPro 1.171.42.57a (Rigaku OD, 2022)'
_computing_data_reduction 'CrysAlisPro 1.171.42.57a (Rigaku OD, 2022)'
_computing_molecular_graphics
;
Mercury (Macrae et al., 2020) & PLATON (Spek, 2020)
;
_computing_publication_material 'publCIF (Westrip, 2010)'
_computing_structure_refinement 'SHELXL-2019/2 (Sheldrick, 2015b)'
_computing_structure_solution 'SHELXT (Sheldrick, 2015a)'
_diffrn_ambient_temperature 293(2)
_diffrn_detector 'Hybrid Pixel Array Detector'
_diffrn_detector_area_resol_mean 10.0000
_diffrn_detector_type HyPix
_diffrn_measured_fraction_theta_full 0.999
_diffrn_measured_fraction_theta_max 0.949
_diffrn_measurement_device 'four-circle diffractometer'
_diffrn_measurement_device_type 'XtaLAB Synergy, Dualflex, HyPix'
_diffrn_measurement_method '\w scans'
_diffrn_radiation_monochromator mirror
_diffrn_radiation_probe x-ray
_diffrn_radiation_type 'Cu K\a'
_diffrn_radiation_wavelength 1.54184
_diffrn_reflns_av_R_equivalents 0.0253
_diffrn_reflns_av_unetI/netI 0.0120
_diffrn_reflns_Laue_measured_fraction_full 0.999
_diffrn_reflns_Laue_measured_fraction_max 0.949
_diffrn_reflns_limit_h_max 18
_diffrn_reflns_limit_h_min -16
_diffrn_reflns_limit_k_max 6
_diffrn_reflns_limit_k_min -6
_diffrn_reflns_limit_l_max 25
_diffrn_reflns_limit_l_min -23
_diffrn_reflns_number 23886
_diffrn_reflns_point_group_measured_fraction_full 0.999
_diffrn_reflns_point_group_measured_fraction_max 0.949
_diffrn_reflns_theta_full 67.684
_diffrn_reflns_theta_max 77.341
_diffrn_reflns_theta_min 3.050
_diffrn_source 'micro-focus sealed X-ray tube'
_diffrn_source_type 'PhotonJet (Cu) X-ray Source'
_exptl_absorpt_coefficient_mu 4.727
_exptl_absorpt_correction_T_max 1.000
_exptl_absorpt_correction_T_min 0.418
_exptl_absorpt_correction_type gaussian
_exptl_absorpt_process_details
;
CrysAlisPro 1.171.42.57a (Rigaku OD, 2023)
;
_exptl_crystal_colour colourless
_exptl_crystal_density_diffrn 1.547
_exptl_crystal_description prism
_exptl_crystal_F_000 720
_exptl_crystal_size_max 0.220
_exptl_crystal_size_mid 0.110
_exptl_crystal_size_min 0.060
_refine_diff_density_max 0.162
_refine_diff_density_min -0.200
_refine_diff_density_rms 0.041
_refine_ls_extinction_method none
_refine_ls_goodness_of_fit_ref 1.061
_refine_ls_hydrogen_treatment mixed
_refine_ls_matrix_type full
_refine_ls_number_parameters 207
_refine_ls_number_reflns 3023
_refine_ls_number_restraints 0
_refine_ls_restrained_S_all 1.061
_refine_ls_R_factor_all 0.0269
_refine_ls_R_factor_gt 0.0255
_refine_ls_shift/su_max 0.000
_refine_ls_shift/su_mean 0.000
_refine_ls_structure_factor_coef Fsqd
_refine_ls_weighting_details 'w=1/[\s^2^(Fo^2^)+(0.0416P)^2^+0.3428P] where P=(Fo^2^+2Fc^2^)/3'
_refine_ls_weighting_scheme calc
_refine_ls_wR_factor_gt 0.0720
_refine_ls_wR_factor_ref 0.0732
_reflns_Friedel_coverage 0.000
_reflns_number_gt 2865
_reflns_number_total 3023
_reflns_threshold_expression 'I > 2\s(I)'
_cod_data_source_file aw5087.cif
_cod_data_source_block MTZ-TTCA
_cod_depositor_comments 'Adding full bibliography for 2312533--2312535.cif.'
_cod_original_sg_symbol_H-M 'P 21/c'
_cod_database_code 2312533
_shelx_shelxl_version_number 2019/2
_shelx_space_group_comment
;
The symmetry employed for this shelxl refinement is uniquely defined
by the following loop, which should always be used as a source of
symmetry information in preference to the above space-group names.
They are only intended as comments.
;
_shelx_estimated_absorpt_t_min 0.423
_shelx_estimated_absorpt_t_max 0.765

loop_
_space_group_symop_operation_xyz
'x, y, z'
'-x, y+1/2, -z+1/2'
'-x, -y, -z'
'x, -y-1/2, z-1/2'

loop_
_atom_site_label
_atom_site_type_symbol
_atom_site_fract_x
_atom_site_fract_y
_atom_site_fract_z
_atom_site_U_iso_or_equiv
_atom_site_adp_type
_atom_site_occupancy
_atom_site_site_symmetry_order
_atom_site_calc_flag
_atom_site_refinement_flags_posn
_atom_site_refinement_flags_adp
_atom_site_refinement_flags_occupancy
_atom_site_disorder_assembly
_atom_site_disorder_group
O1 O 0.33006(7) 0.2120(2) 0.36846(5) 0.0465(2) Uani 1 1 d . . . . .
O2 O 0.45094(8) 0.6809(2) 0.21782(5) 0.0524(3) Uani 1 1 d . . . . .
O3 O 0.50094(7) 0.4351(2) 0.13845(5) 0.0524(3) Uani 1 1 d . . . . .
N1 N 0.29558(7) 0.3541(2) 0.22970(5) 0.0363(2) Uani 1 1 d . . . . .
N2 N 0.26238(8) 0.0269(2) 0.16075(6) 0.0426(3) Uani 1 1 d . . . . .
N3 N 0.44334(7) 0.4937(2) 0.18064(5) 0.0383(2) Uani 1 1 d . . . . .
C1 C 0.35266(11) 0.4623(3) 0.34456(7) 0.0447(3) Uani 1 1 d . . . . .
H1A H 0.415919 0.464445 0.329765 0.054 Uiso 1 1 calc R U . . .
H1B H 0.347071 0.586996 0.380542 0.054 Uiso 1 1 calc R U . . .
C2 C 0.28828(10) 0.5322(3) 0.28695(7) 0.0433(3) Uani 1 1 d . . . . .
H2A H 0.225329 0.531027 0.302402 0.052 Uiso 1 1 calc R U . . .
H2B H 0.302148 0.705559 0.272069 0.052 Uiso 1 1 calc R U . . .
C3 C 0.23535(9) 0.1630(3) 0.21403(6) 0.0400(3) Uani 1 1 d . . . . .
C4 C 0.34368(9) 0.1331(3) 0.14238(6) 0.0396(3) Uani 1 1 d . . . . .
H4 H 0.379036 0.077620 0.106780 0.048 Uiso 1 1 calc R U . . .
C5 C 0.36525(8) 0.3321(2) 0.18391(6) 0.0357(3) Uani 1 1 d . . . . .
C6 C 0.15070(10) 0.1077(3) 0.25210(8) 0.0538(4) Uani 1 1 d . . . . .
H6A H 0.118796 -0.036123 0.231995 0.081 Uiso 1 1 calc R U . . .
H6B H 0.111142 0.255982 0.250991 0.081 Uiso 1 1 calc R U . . .
H6C H 0.167473 0.067354 0.297913 0.081 Uiso 1 1 calc R U . . .
S1 S 0.35792(2) -0.33295(8) 0.01387(2) 0.04837(11) Uani 1 1 d . . . . .
S2 S 0.04062(3) -0.42734(9) 0.13861(2) 0.05678(12) Uani 1 1 d . . . . .
S3 S 0.11810(2) -1.03902(7) -0.06382(2) 0.04454(11) Uani 1 1 d . . . . .
N5 N 0.19842(7) -0.4119(2) 0.07413(5) 0.0376(2) Uani 1 1 d . . . . .
N6 N 0.09371(8) -0.7208(2) 0.03883(6) 0.0422(3) Uani 1 1 d . . . . .
N7 N 0.22772(7) -0.6666(2) -0.01789(6) 0.0389(2) Uani 1 1 d . . . . .
C41 C 0.25768(9) -0.4736(3) 0.02395(6) 0.0364(3) Uani 1 1 d . . . . .
C42 C 0.11385(9) -0.5229(3) 0.08216(6) 0.0391(3) Uani 1 1 d . . . . .
C43 C 0.14747(8) -0.8000(3) -0.01235(6) 0.0371(3) Uani 1 1 d . . . . .
H1 H 0.3712(15) 0.137(4) 0.3752(11) 0.068(6) Uiso 1 1 d . . . . .
H5 H 0.2125(12) -0.288(4) 0.1004(9) 0.053(5) Uiso 1 1 d . . . . .
H6 H 0.0444(14) -0.795(4) 0.0433(9) 0.059(5) Uiso 1 1 d . . . . .
H7 H 0.2592(12) -0.698(3) -0.0497(9) 0.053(5) Uiso 1 1 d . . . . .

loop_
_atom_site_aniso_label
_atom_site_aniso_U_11
_atom_site_aniso_U_22
_atom_site_aniso_U_33
_atom_site_aniso_U_23
_atom_site_aniso_U_13
_atom_site_aniso_U_12
O1 0.0422(5) 0.0528(6) 0.0450(5) 0.0143(4) 0.0131(4) 0.0100(5)
O2 0.0609(6) 0.0453(5) 0.0516(6) -0.0048(4) 0.0103(5) -0.0117(5)
O3 0.0416(5) 0.0632(6) 0.0530(6) -0.0049(5) 0.0168(4) -0.0076(5)
N1 0.0371(5) 0.0403(5) 0.0317(5) 0.0057(4) 0.0068(4) 0.0040(4)
N2 0.0398(6) 0.0487(6) 0.0395(6) 0.0022(5) 0.0053(4) -0.0042(5)
N3 0.0378(6) 0.0420(6) 0.0353(5) 0.0066(4) 0.0036(4) -0.0018(4)
C1 0.0538(8) 0.0448(7) 0.0360(6) -0.0026(5) 0.0109(6) -0.0020(6)
C2 0.0519(8) 0.0373(6) 0.0414(7) 0.0021(5) 0.0149(6) 0.0095(6)
C3 0.0367(6) 0.0458(7) 0.0377(6) 0.0084(5) 0.0056(5) 0.0021(5)
C4 0.0376(6) 0.0458(7) 0.0358(6) 0.0019(5) 0.0063(5) -0.0010(5)
C5 0.0351(6) 0.0399(6) 0.0323(5) 0.0059(5) 0.0056(5) 0.0016(5)
C6 0.0422(7) 0.0644(9) 0.0556(8) 0.0070(7) 0.0159(6) -0.0024(7)
S1 0.04037(19) 0.0660(2) 0.03924(18) -0.00603(15) 0.01116(13) -0.01437(15)
S2 0.0406(2) 0.0742(3) 0.0565(2) -0.01353(18) 0.01958(16) 0.00127(17)
S3 0.03830(18) 0.0493(2) 0.04642(19) -0.00542(14) 0.00786(13) -0.00473(13)
N5 0.0344(5) 0.0463(6) 0.0324(5) 0.0001(5) 0.0064(4) -0.0008(5)
N6 0.0317(5) 0.0523(7) 0.0429(6) -0.0021(5) 0.0096(4) -0.0044(5)
N7 0.0336(5) 0.0481(6) 0.0354(5) -0.0022(5) 0.0101(4) -0.0021(4)
C41 0.0345(6) 0.0446(7) 0.0303(6) 0.0047(5) 0.0042(5) 0.0011(5)
C42 0.0327(6) 0.0475(7) 0.0372(6) 0.0043(5) 0.0048(5) 0.0040(5)
C43 0.0320(6) 0.0431(7) 0.0363(6) 0.0050(5) 0.0040(5) 0.0025(5)

loop_
_atom_type_symbol
_atom_type_description
_atom_type_scat_dispersion_real
_atom_type_scat_dispersion_imag
_atom_type_scat_source
C C 0.0181 0.0091 'International Tables Vol C Tables 4.2.6.8 and 6.1.1.4'
H H 0.0000 0.0000 'International Tables Vol C Tables 4.2.6.8 and 6.1.1.4'
N N 0.0311 0.0180 'International Tables Vol C Tables 4.2.6.8 and 6.1.1.4'
O O 0.0492 0.0322 'International Tables Vol C Tables 4.2.6.8 and 6.1.1.4'
S S 0.3331 0.5567 'International Tables Vol C Tables 4.2.6.8 and 6.1.1.4'

loop_
_geom_angle_atom_site_label_1
_geom_angle_atom_site_label_2
_geom_angle_atom_site_label_3
_geom_angle
_geom_angle_site_symmetry_1
_geom_angle_site_symmetry_3
_geom_angle_publ_flag
C1 O1 H1 111.2(17) . . ?
C3 N1 C5 105.40(10) . . ?
C3 N1 C2 125.47(11) . . ?
C5 N1 C2 129.02(11) . . ?
C3 N2 C4 105.74(11) . . ?
O2 N3 O3 123.59(11) . . ?
O2 N3 C5 120.27(11) . . ?
O3 N3 C5 116.14(11) . . ?
O1 C1 C2 109.34(12) . . ?
O1 C1 H1A 109.8 . . ?
C2 C1 H1A 109.8 . . ?
O1 C1 H1B 109.8 . . ?
C2 C1 H1B 109.8 . . ?
H1A C1 H1B 108.3 . . ?
N1 C2 C1 112.45(11) . . ?
N1 C2 H2A 109.1 . . ?
C1 C2 H2A 109.1 . . ?
N1 C2 H2B 109.1 . . ?
C1 C2 H2B 109.1 . . ?
H2A C2 H2B 107.8 . . ?
N2 C3 N1 111.66(11) . . ?
N2 C3 C6 124.22(13) . . ?
N1 C3 C6 124.11(13) . . ?
C5 C4 N2 109.50(11) . . ?
C5 C4 H4 125.3 . . ?
N2 C4 H4 125.3 . . ?
C4 C5 N1 107.69(11) . . ?
C4 C5 N3 126.75(11) . . ?
N1 C5 N3 125.54(11) . . ?
C3 C6 H6A 109.5 . . ?
C3 C6 H6B 109.5 . . ?
H6A C6 H6B 109.5 . . ?
C3 C6 H6C 109.5 . . ?
H6A C6 H6C 109.5 . . ?
H6B C6 H6C 109.5 . . ?
C42 N5 C41 124.47(12) . . ?
C42 N5 H5 116.7(12) . . ?
C41 N5 H5 118.6(12) . . ?
C43 N6 C42 125.54(12) . . ?
C43 N6 H6 117.2(13) . . ?
C42 N6 H6 117.2(13) . . ?
C43 N7 C41 125.68(11) . . ?
C43 N7 H7 117.5(13) . . ?
C41 N7 H7 116.7(13) . . ?
N7 C41 N5 114.81(11) . . ?
N7 C41 S1 121.35(9) . . ?
N5 C41 S1 123.84(10) . . ?
N6 C42 N5 114.88(11) . . ?
N6 C42 S2 121.80(10) . . ?
N5 C42 S2 123.31(11) . . ?
N7 C43 N6 114.41(12) . . ?
N7 C43 S3 122.54(9) . . ?
N6 C43 S3 123.05(10) . . ?

loop_
_geom_bond_atom_site_label_1
_geom_bond_atom_site_label_2
_geom_bond_distance
_geom_bond_site_symmetry_2
_geom_bond_publ_flag
O1 C1 1.4248(17) . ?
O1 H1 0.72(2) . ?
O2 N3 1.2244(15) . ?
O3 N3 1.2364(14) . ?
N1 C3 1.3525(17) . ?
N1 C5 1.3814(15) . ?
N1 C2 1.4729(17) . ?
N2 C3 1.3405(18) . ?
N2 C4 1.3592(17) . ?
N3 C5 1.4118(16) . ?
C1 C2 1.504(2) . ?
C1 H1A 0.9700 . ?
C1 H1B 0.9700 . ?
C2 H2A 0.9700 . ?
C2 H2B 0.9700 . ?
C3 C6 1.4859(18) . ?
C4 C5 1.3545(19) . ?
C4 H4 0.9300 . ?
C6 H6A 0.9600 . ?
C6 H6B 0.9600 . ?
C6 H6C 0.9600 . ?
S1 C41 1.6428(13) . ?
S2 C42 1.6412(13) . ?
S3 C43 1.6573(14) . ?
N5 C42 1.3675(17) . ?
N5 C41 1.3711(16) . ?
N5 H5 0.849(19) . ?
N6 C43 1.3610(16) . ?
N6 C42 1.3675(18) . ?
N6 H6 0.82(2) . ?
N7 C43 1.3606(17) . ?
N7 C41 1.3660(17) . ?
N7 H7 0.806(18) . ?

loop_
_geom_hbond_atom_site_label_D
_geom_hbond_atom_site_label_H
_geom_hbond_atom_site_label_A
_geom_hbond_distance_DH
_geom_hbond_distance_HA
_geom_hbond_distance_DA
_geom_hbond_angle_DHA
_geom_hbond_site_symmetry_A
_geom_hbond_publ_flag
O1 H1 O3 0.72(2) 2.15(2) 2.8462(14) 162(2) 2_645 yes
N7 H7 O1 0.806(18) 1.948(19) 2.7447(14) 169.9(18) 4 yes
N5 H5 N2 0.849(19) 2.14(2) 2.9891(17) 173.5(17) . yes
N6 H6 S3 0.82(2) 2.55(2) 3.3618(12) 171.3(17) 3_535 yes
C4 H4 S1 0.93 2.83 3.5291(14) 132.6 . yes

loop_
_geom_torsion_atom_site_label_1
_geom_torsion_atom_site_label_2
_geom_torsion_atom_site_label_3
_geom_torsion_atom_site_label_4
_geom_torsion
_geom_torsion_site_symmetry_1
_geom_torsion_site_symmetry_2
_geom_torsion_site_symmetry_3
_geom_torsion_site_symmetry_4
_geom_torsion_publ_flag
C3 N1 C2 C1 102.35(15) . . . . ?
C5 N1 C2 C1 -73.17(16) . . . . ?
O1 C1 C2 N1 -61.21(14) . . . . ?
C4 N2 C3 N1 0.89(15) . . . . ?
C4 N2 C3 C6 -177.92(13) . . . . ?
C5 N1 C3 N2 -1.10(14) . . . . ?
C2 N1 C3 N2 -177.49(11) . . . . ?
C5 N1 C3 C6 177.72(13) . . . . ?
C2 N1 C3 C6 1.3(2) . . . . ?
C3 N2 C4 C5 -0.32(15) . . . . ?
N2 C4 C5 N1 -0.34(15) . . . . ?
N2 C4 C5 N3 -178.88(12) . . . . ?
C3 N1 C5 C4 0.85(14) . . . . ?
C2 N1 C5 C4 177.08(12) . . . . ?
C3 N1 C5 N3 179.42(12) . . . . ?
C2 N1 C5 N3 -4.4(2) . . . . ?
O2 N3 C5 C4 173.84(12) . . . . ?
O3 N3 C5 C4 -5.56(19) . . . . ?
O2 N3 C5 N1 -4.46(19) . . . . ?
O3 N3 C5 N1 176.15(12) . . . . ?
C43 N7 C41 N5 -1.62(19) . . . . ?
C43 N7 C41 S1 177.76(10) . . . . ?
C42 N5 C41 N7 -2.29(18) . . . . ?
C42 N5 C41 S1 178.35(10) . . . . ?
C43 N6 C42 N5 -4.30(19) . . . . ?
C43 N6 C42 S2 175.11(11) . . . . ?
C41 N5 C42 N6 4.99(19) . . . . ?
C41 N5 C42 S2 -174.40(10) . . . . ?
C41 N7 C43 N6 2.26(19) . . . . ?
C41 N7 C43 S3 -177.74(10) . . . . ?
C42 N6 C43 N7 0.94(19) . . . . ?
C42 N6 C43 S3 -179.06(11) . . . . ?
